data_7129530
loop_
_publ_author_name
'Cao, Haoying'
'Ma, Shanshan'
'Feng, Yanhong'
'Guo, Yawen'
'Jiao, Peng'

_publ_section_title
;
 Synthesis of \b-Nitro Ketone from Geminal Bromonitroalkane and Silyl Enol
 Ether by Visible Light Photoredox Catalysis
;
_journal_name_full 'Chemical Communications'
_journal_paper_doi 10.1039/D1CC06529G
_journal_year 2022
_chemical_formula_moiety 'C8 H5 O3, C9 H20 N'
_chemical_formula_sum 'C18 H25 N0.25 O3'
_chemical_formula_weight 292.88
_space_group_crystal_system monoclinic
_space_group_IT_number 14
_space_group_name_Hall '-P 2ybc'
_space_group_name_H-M_alt 'P 1 21/c 1'
_atom_sites_solution_hydrogens geom
_atom_sites_solution_primary dual
_audit_creation_date 2021-09-11
_audit_creation_method
;
Olex2 1.3
(compiled 2020.11.12 svn.r5f609507 for OlexSys, GUI svn.r6272)
;
_audit_update_record
;
2021-09-11 deposited with the CCDC.	2022-01-05 downloaded from the CCDC.
;
_cell_angle_alpha 90
_cell_angle_beta 90.266(5)
_cell_angle_gamma 90
_cell_formula_units_Z 4
_cell_length_a 10.3396(5)
_cell_length_b 10.1521(4)
_cell_length_c 15.1640(8)
_cell_measurement_reflns_used 8653
_cell_measurement_temperature 99.99(10)
_cell_measurement_theta_max 76.1310
_cell_measurement_theta_min 4.2520
_cell_volume 1591.73(13)
_computing_cell_refinement 'CrysAlisPro 1.171.41.110a (Rigaku OD, 2021)'
_computing_data_collection 'CrysAlisPro 1.171.41.110a (Rigaku OD, 2021)'
_computing_data_reduction 'CrysAlisPro 1.171.41.110a (Rigaku OD, 2021)'
_computing_molecular_graphics 'Olex2 1.3 (Dolomanov et al., 2009)'
_computing_publication_material 'Olex2 1.3 (Dolomanov et al., 2009)'
_computing_structure_refinement 'SHELXL 2018/3 (Sheldrick, 2015)'
_computing_structure_solution 'SHELXT  (Sheldrick, 2015)'
_diffrn_ambient_environment N~2~
_diffrn_ambient_temperature 99.99(10)
_diffrn_detector 'Hybrid Pixel Array Detector'
_diffrn_detector_area_resol_mean 10.0000
_diffrn_detector_type HyPix
_diffrn_measured_fraction_theta_full 0.986
_diffrn_measured_fraction_theta_max 0.952
_diffrn_measurement_details
;
List of Runs (angles in degrees, time in seconds):

  # Type    Start    End  Width  t~exp~   \w     \q     \k     \f   Frames
#--------------------------------------------------------------------------
  1  \w     32.00 118.00   0.50    0.06    --   46.95  57.00 120.00  172
  2  \w     32.00 118.00   0.50    0.06    --   46.95  57.00-150.00  172
  3  \w     92.00 177.00   0.50    0.24    --  104.75  42.00-111.00  170
  4  \w     91.00 116.00   0.50    0.24    --  104.75  15.00-180.00   50
  5  \w     32.00  73.00   0.50    0.24    --  104.75 -61.00 -60.00   82
  6  \w     32.00 129.00   0.50    0.24    --  104.75 -79.00 -74.00  194
  7  \w     32.00 108.00   0.50    0.24    --  104.75 -77.00  60.00  152
  8  \w     32.00  73.00   0.50    0.24    --  104.75 -61.00 150.00   82
  9  \w    -25.00  71.00   0.50    0.06    --   46.95 -79.00 -74.00  192
 10  \w     32.00  73.00   0.50    0.24    --  104.75 -61.00-150.00   82
 11  \w     32.00 109.00   0.50    0.24    --  104.75 -94.00-150.00  154
 12  \w     32.00 109.00   0.50    0.24    --  104.75 -94.00 -90.00  154
 13  \w     32.00 109.00   0.50    0.24    --  104.75 -94.00  60.00  154
 14  \w    -24.00  29.00   0.50    0.06    --  -46.95  19.00 -30.00  106
 15  \w    -69.00 -29.00   0.50    0.24    -- -102.00  61.00   0.00   80
 16  \w    -69.00 -29.00   0.50    0.24    -- -102.00  61.00 150.00   80
 17  \w   -119.00 -24.00   0.50    0.06    --  -46.95 -77.00  30.00  190
 18  \w   -119.00 -24.00   0.50    0.06    --  -46.95 -77.00 -90.00  190
 19  \w   -175.00 -69.00   0.50    0.24    -- -102.00-129.00  42.00  212
 20  \w   -119.00 -71.00   0.50    0.06    --  -46.95-125.00  90.00   96
 21  \w   -119.00 -69.00   0.50    0.06    --  -46.95-129.00  42.00  100
;
_diffrn_measurement_device 'four-circle diffractometer'
_diffrn_measurement_device_type 'XtaLAB Synergy R, DW system, HyPix'
_diffrn_measurement_method '\w scans'
_diffrn_orient_matrix_type 'CrysAlisPro convention (1999,Acta A55,543-557)'
_diffrn_orient_matrix_UB_11 0.0285879000
_diffrn_orient_matrix_UB_12 -0.0796542000
_diffrn_orient_matrix_UB_13 -0.0843931000
_diffrn_orient_matrix_UB_21 0.1459440000
_diffrn_orient_matrix_UB_22 0.0097326000
_diffrn_orient_matrix_UB_23 0.0194691000
_diffrn_orient_matrix_UB_31 -0.0062973000
_diffrn_orient_matrix_UB_32 -0.1288639000
_diffrn_orient_matrix_UB_33 0.0532154000
_diffrn_radiation_monochromator mirror
_diffrn_radiation_probe x-ray
_diffrn_radiation_type 'Cu K\a'
_diffrn_radiation_wavelength 1.54184
_diffrn_reflns_av_R_equivalents 0.0642
_diffrn_reflns_av_unetI/netI 0.0369
_diffrn_reflns_Laue_measured_fraction_full 0.986
_diffrn_reflns_Laue_measured_fraction_max 0.952
_diffrn_reflns_limit_h_max 13
_diffrn_reflns_limit_h_min -12
_diffrn_reflns_limit_k_max 12
_diffrn_reflns_limit_k_min -12
_diffrn_reflns_limit_l_max 19
_diffrn_reflns_limit_l_min -16
_diffrn_reflns_number 14153
_diffrn_reflns_point_group_measured_fraction_full 0.986
_diffrn_reflns_point_group_measured_fraction_max 0.952
_diffrn_reflns_theta_full 67.684
_diffrn_reflns_theta_max 76.684
_diffrn_reflns_theta_min 4.276
_diffrn_source 'Rotating-anode X-ray tube'
_diffrn_source_type 'Rigaku (Cu) X-ray Source'
_exptl_absorpt_coefficient_mu 0.651
_exptl_absorpt_correction_T_max 1.00000
_exptl_absorpt_correction_T_min 0.54060
_exptl_absorpt_correction_type multi-scan
_exptl_absorpt_process_details
;
CrysAlisPro 1.171.41.110a (Rigaku Oxford Diffraction, 2021)
Empirical absorption correction using spherical harmonics,
implemented in SCALE3 ABSPACK scaling algorithm.
;
_exptl_crystal_colour 'clear pale yellow'
_exptl_crystal_density_diffrn 1.222
_exptl_crystal_description plate
_exptl_crystal_F_000 635
_exptl_crystal_size_max 0.6
_exptl_crystal_size_mid 0.3
_exptl_crystal_size_min 0.1
_refine_diff_density_max 1.040
_refine_diff_density_min -0.746
_refine_diff_density_rms 0.257
_refine_ls_extinction_coef 0.09(3)
_refine_ls_extinction_expression Fc^*^=kFc[1+0.001xFc^2^\l^3^/sin(2\q)]^-1/4^
_refine_ls_extinction_method 'SHELXL-2018/3 (Sheldrick 2018)'
_refine_ls_goodness_of_fit_ref 3.359
_refine_ls_hydrogen_treatment constr
_refine_ls_matrix_type full
_refine_ls_number_parameters 195
_refine_ls_number_reflns 3188
_refine_ls_number_restraints 0
_refine_ls_restrained_S_all 3.359
_refine_ls_R_factor_all 0.2269
_refine_ls_R_factor_gt 0.2227
_refine_ls_shift/su_max 0.008
_refine_ls_shift/su_mean 0.001
_refine_ls_structure_factor_coef Fsqd
_refine_ls_weighting_details 'w=1/[\s^2^(Fo^2^)+(0.2000P)^2^] where P=(Fo^2^+2Fc^2^)/3'
_refine_ls_weighting_scheme calc
_refine_ls_wR_factor_gt 0.6254
_refine_ls_wR_factor_ref 0.6288
_reflns_Friedel_coverage 0.000
_reflns_number_gt 2872
_reflns_number_total 3188
_reflns_threshold_expression 'I > 2\s(I)'
_cod_data_source_file d1cc06529g2.cif
_cod_data_source_block 20210911a_auto
_cod_database_code 7129530
_shelx_shelxl_version_number 2018/3
_chemical_oxdiff_formula C1H1N1O1
_shelx_space_group_comment
;
The symmetry employed for this shelxl refinement is uniquely defined
by the following loop, which should always be used as a source of
symmetry information in preference to the above space-group names.
They are only intended as comments.
;
_reflns_odcompleteness_completeness 98.51
_reflns_odcompleteness_iscentric 1
_reflns_odcompleteness_theta 66.97
_olex2_refinement_description
;
1. Fixed Uiso
 At 1.2 times of:
  All C(H) groups, All C(H,H) groups, All N(H,H) groups
 At 1.5 times of:
  All C(H,H,H) groups
2.a Secondary CH2 refined with riding coordinates:
 N17(H17A,H17B), C15(H15A,H15B), C13(H13A,H13B), C14(H14A,H14B)
2.b Aromatic/amide H refined with riding coordinates:
 C2(H2), C6(H6), C5(H5), C3(H3), C4(H4)
2.c Idealised Me refined as rotating group:
 C21(H21A,H21B,H21C), C18(H18A,H18B,H18C), C20(H20A,H20B,H20C), C19(H19A,H19B,
 H19C)
;
_olex2_submission_special_instructions 'No special instructions were received'
_oxdiff_exptl_absorpt_empirical_details
;
Empirical correction (ABSPACK) includes:
- Absorption correction using spherical harmonics
- Frame scaling
;
_oxdiff_exptl_absorpt_empirical_full_max 1.716
_oxdiff_exptl_absorpt_empirical_full_min 0.510

loop_
_space_group_symop_operation_xyz
'x, y, z'
'-x, y+1/2, -z+1/2'
'-x, -y, -z'
'x, -y-1/2, z-1/2'

loop_
_atom_site_label
_atom_site_type_symbol
_atom_site_fract_x
_atom_site_fract_y
_atom_site_fract_z
_atom_site_U_iso_or_equiv
_atom_site_adp_type
_atom_site_occupancy
_atom_site_site_symmetry_order
_atom_site_calc_flag
_atom_site_refinement_flags_posn
_atom_site_refinement_flags_adp
_atom_site_refinement_flags_occupancy
_atom_site_disorder_assembly
_atom_site_disorder_group
O11 O 0.1500(5) 0.1838(5) 0.5189(3) 0.0448(15) Uani 1 1 d . . . . .
O9 O 0.4035(5) 0.2681(5) 0.4272(4) 0.0505(16) Uani 1 1 d . . . . .
O10 O 0.2597(6) 0.4341(4) 0.4375(4) 0.0524(16) Uani 1 1 d . . . . .
N17 N 0.3943(6) 0.6720(5) 0.4522(4) 0.0389(15) Uani 1 1 d . . . . .
H17A H 0.369122 0.586316 0.455912 0.047 Uiso 1 1 calc R U . . .
H17B H 0.460114 0.683022 0.491516 0.047 Uiso 1 1 calc R U . . .
C2 C 0.0236(7) 0.0638(6) 0.3744(4) 0.0399(17) Uani 1 1 d . . . . .
H2 H -0.006487 0.042261 0.431747 0.048 Uiso 1 1 calc R U . . .
C16 C 0.2827(6) 0.7550(5) 0.4836(5) 0.0384(17) Uani 1 1 d . . . . .
C1 C 0.1235(6) 0.1550(6) 0.3644(4) 0.0363(16) Uani 1 1 d . . . . .
C7 C 0.1818(7) 0.2156(6) 0.4452(4) 0.0399(17) Uani 1 1 d . . . . .
C12 C 0.4508(7) 0.6923(6) 0.3598(5) 0.0419(17) Uani 1 1 d . . . . .
C6 C 0.1650(6) 0.1865(6) 0.2808(5) 0.0378(16) Uani 1 1 d . . . . .
H6 H 0.232499 0.249020 0.273561 0.045 Uiso 1 1 calc R U . . .
C15 C 0.1754(7) 0.7515(7) 0.4147(5) 0.0473(18) Uani 1 1 d . . . . .
H15A H 0.106512 0.814385 0.431261 0.057 Uiso 1 1 calc R U . . .
H15B H 0.137129 0.662165 0.412611 0.057 Uiso 1 1 calc R U . . .
C8 C 0.2937(7) 0.3173(7) 0.4346(5) 0.0417(17) Uani 1 1 d . . . . .
C5 C 0.1094(7) 0.1280(6) 0.2069(4) 0.0432(18) Uani 1 1 d . . . . .
H5 H 0.138061 0.151153 0.149480 0.052 Uiso 1 1 calc R U . . .
C3 C -0.0324(7) 0.0041(6) 0.3004(5) 0.0407(17) Uani 1 1 d . . . . .
H3 H -0.100466 -0.057774 0.307328 0.049 Uiso 1 1 calc R U . . .
C4 C 0.0118(8) 0.0356(6) 0.2174(5) 0.0457(18) Uani 1 1 d . . . . .
H4 H -0.024749 -0.006297 0.167113 0.055 Uiso 1 1 calc R U . . .
C21 C 0.2375(10) 0.6882(8) 0.5690(5) 0.055(2) Uani 1 1 d . . . . .
H21A H 0.218411 0.595280 0.557274 0.082 Uiso 1 1 calc R U . . .
H21B H 0.159296 0.732169 0.590465 0.082 Uiso 1 1 calc R U . . .
H21C H 0.305828 0.694604 0.613793 0.082 Uiso 1 1 calc R U . . .
C18 C 0.5438(7) 0.5792(6) 0.3467(5) 0.0427(17) Uani 1 1 d . . . . .
H18A H 0.612790 0.583989 0.391111 0.064 Uiso 1 1 calc R U . . .
H18B H 0.581549 0.584609 0.287650 0.064 Uiso 1 1 calc R U . . .
H18C H 0.497350 0.495544 0.352852 0.064 Uiso 1 1 calc R U . . .
C20 C 0.5252(10) 0.8243(8) 0.3569(7) 0.061(2) Uani 1 1 d . . . . .
H20A H 0.463670 0.897550 0.360640 0.091 Uiso 1 1 calc R U . . .
H20B H 0.573252 0.830429 0.301528 0.091 Uiso 1 1 calc R U . . .
H20C H 0.585677 0.828677 0.406755 0.091 Uiso 1 1 calc R U . . .
C13 C 0.3389(8) 0.6894(10) 0.2955(6) 0.058(2) Uani 1 1 d . . . . .
H13A H 0.302565 0.599164 0.293409 0.070 Uiso 1 1 calc R U . . .
H13B H 0.370646 0.711451 0.235855 0.070 Uiso 1 1 calc R U . . .
C19 C 0.3259(8) 0.8939(7) 0.5086(7) 0.061(2) Uani 1 1 d . . . . .
H19A H 0.401319 0.888885 0.547779 0.091 Uiso 1 1 calc R U . . .
H19B H 0.255235 0.939401 0.538809 0.091 Uiso 1 1 calc R U . . .
H19C H 0.348857 0.942710 0.455095 0.091 Uiso 1 1 calc R U . . .
C14 C 0.2296(10) 0.7884(9) 0.3216(6) 0.059(2) Uani 1 1 d . . . . .
H14A H 0.159024 0.785184 0.277340 0.071 Uiso 1 1 calc R U . . .
H14B H 0.264680 0.879140 0.322874 0.071 Uiso 1 1 calc R U . . .

loop_
_atom_site_aniso_label
_atom_site_aniso_U_11
_atom_site_aniso_U_22
_atom_site_aniso_U_33
_atom_site_aniso_U_23
_atom_site_aniso_U_13
_atom_site_aniso_U_12
O11 0.053(3) 0.041(3) 0.040(3) -0.0030(18) 0.003(2) -0.002(2)
O9 0.035(3) 0.045(3) 0.071(4) 0.005(2) -0.001(2) -0.006(2)
O10 0.055(3) 0.028(2) 0.075(4) -0.002(2) -0.006(2) -0.003(2)
N17 0.039(3) 0.031(3) 0.048(3) 0.006(2) 0.004(2) 0.000(2)
C2 0.047(4) 0.030(3) 0.043(3) 0.006(2) 0.002(3) 0.003(2)
C16 0.040(3) 0.025(3) 0.050(4) -0.003(2) -0.006(3) 0.007(2)
C1 0.038(3) 0.028(3) 0.043(3) -0.001(2) -0.002(2) 0.004(2)
C7 0.048(4) 0.028(3) 0.045(3) -0.003(2) -0.003(3) 0.007(2)
C12 0.041(4) 0.036(3) 0.048(3) 0.008(3) 0.006(3) 0.005(3)
C6 0.033(3) 0.030(3) 0.050(3) 0.001(2) 0.000(2) 0.003(2)
C15 0.043(4) 0.040(3) 0.059(4) -0.001(3) -0.010(3) 0.004(3)
C8 0.039(4) 0.039(3) 0.047(3) -0.004(2) -0.004(3) 0.009(3)
C5 0.054(4) 0.035(3) 0.040(3) 0.001(2) 0.001(3) 0.013(3)
C3 0.043(4) 0.023(2) 0.056(4) 0.001(2) -0.003(3) 0.006(2)
C4 0.054(4) 0.034(3) 0.049(4) -0.006(3) -0.008(3) 0.010(3)
C21 0.068(5) 0.046(4) 0.050(4) 0.000(3) 0.009(3) 0.023(4)
C18 0.042(4) 0.031(3) 0.055(4) 0.000(2) 0.005(3) -0.001(2)
C20 0.068(6) 0.045(4) 0.070(5) 0.014(3) 0.018(4) 0.009(4)
C13 0.039(4) 0.079(6) 0.056(5) 0.016(4) -0.003(3) -0.002(4)
C19 0.049(5) 0.034(3) 0.098(7) -0.015(4) -0.004(4) 0.006(3)
C14 0.065(5) 0.055(4) 0.057(4) 0.009(3) -0.008(4) 0.016(4)

loop_
_atom_type_symbol
_atom_type_description
_atom_type_scat_dispersion_real
_atom_type_scat_dispersion_imag
_atom_type_scat_source
C C 0.0181 0.0091 'International Tables Vol C Tables 4.2.6.8 and 6.1.1.4'
H H 0.0000 0.0000 'International Tables Vol C Tables 4.2.6.8 and 6.1.1.4'
O O 0.0492 0.0322 'International Tables Vol C Tables 4.2.6.8 and 6.1.1.4'
N N 0.0311 0.0180 'International Tables Vol C Tables 4.2.6.8 and 6.1.1.4'

loop_
_geom_angle_atom_site_label_1
_geom_angle_atom_site_label_2
_geom_angle_atom_site_label_3
_geom_angle
_geom_angle_site_symmetry_1
_geom_angle_site_symmetry_3
_geom_angle_publ_flag
H17A N17 H17B 106.8 . . ?
C16 N17 H17A 107.2 . . ?
C16 N17 H17B 107.2 . . ?
C16 N17 C12 120.6(5) . . ?
C12 N17 H17A 107.2 . . ?
C12 N17 H17B 107.2 . . ?
C1 C2 H2 119.9 . . ?
C1 C2 C3 120.2(6) . . ?
C3 C2 H2 119.9 . . ?
N17 C16 C15 109.1(5) . . ?
N17 C16 C21 104.8(5) . . ?
N17 C16 C19 111.8(6) . . ?
C15 C16 C21 110.2(6) . . ?
C15 C16 C19 113.8(6) . . ?
C19 C16 C21 106.8(7) . . ?
C2 C1 C7 118.6(6) . . ?
C6 C1 C2 119.2(6) . . ?
C6 C1 C7 122.2(6) . . ?
O11 C7 C1 122.5(6) . . ?
O11 C7 C8 118.4(6) . . ?
C1 C7 C8 118.9(6) . . ?
N17 C12 C20 109.5(6) . . ?
C18 C12 N17 105.3(5) . . ?
C18 C12 C20 109.8(6) . . ?
C13 C12 N17 107.0(6) . . ?
C13 C12 C18 112.7(7) . . ?
C13 C12 C20 112.3(7) . . ?
C1 C6 H6 119.6 . . ?
C1 C6 C5 120.9(6) . . ?
C5 C6 H6 119.6 . . ?
C16 C15 H15A 109.5 . . ?
C16 C15 H15B 109.5 . . ?
C16 C15 C14 110.5(7) . . ?
H15A C15 H15B 108.1 . . ?
C14 C15 H15A 109.5 . . ?
C14 C15 H15B 109.5 . . ?
O9 C8 C7 114.9(6) . . ?
O10 C8 O9 130.3(7) . . ?
O10 C8 C7 114.8(6) . . ?
C6 C5 H5 120.2 . . ?
C4 C5 C6 119.6(6) . . ?
C4 C5 H5 120.2 . . ?
C2 C3 H3 120.2 . . ?
C4 C3 C2 119.7(6) . . ?
C4 C3 H3 120.2 . . ?
C5 C4 H4 119.8 . . ?
C3 C4 C5 120.4(6) . . ?
C3 C4 H4 119.8 . . ?
C16 C21 H21A 109.5 . . ?
C16 C21 H21B 109.5 . . ?
C16 C21 H21C 109.5 . . ?
H21A C21 H21B 109.5 . . ?
H21A C21 H21C 109.5 . . ?
H21B C21 H21C 109.5 . . ?
C12 C18 H18A 109.5 . . ?
C12 C18 H18B 109.5 . . ?
C12 C18 H18C 109.5 . . ?
H18A C18 H18B 109.5 . . ?
H18A C18 H18C 109.5 . . ?
H18B C18 H18C 109.5 . . ?
C12 C20 H20A 109.5 . . ?
C12 C20 H20B 109.5 . . ?
C12 C20 H20C 109.5 . . ?
H20A C20 H20B 109.5 . . ?
H20A C20 H20C 109.5 . . ?
H20B C20 H20C 109.5 . . ?
C12 C13 H13A 109.2 . . ?
C12 C13 H13B 109.2 . . ?
C12 C13 C14 112.1(8) . . ?
H13A C13 H13B 107.9 . . ?
C14 C13 H13A 109.2 . . ?
C14 C13 H13B 109.2 . . ?
C16 C19 H19A 109.5 . . ?
C16 C19 H19B 109.5 . . ?
C16 C19 H19C 109.5 . . ?
H19A C19 H19B 109.5 . . ?
H19A C19 H19C 109.5 . . ?
H19B C19 H19C 109.5 . . ?
C15 C14 H14A 109.7 . . ?
C15 C14 H14B 109.7 . . ?
C13 C14 C15 109.6(6) . . ?
C13 C14 H14A 109.7 . . ?
C13 C14 H14B 109.7 . . ?
H14A C14 H14B 108.2 . . ?

loop_
_geom_bond_atom_site_label_1
_geom_bond_atom_site_label_2
_geom_bond_distance
_geom_bond_site_symmetry_2
_geom_bond_publ_flag
O11 C7 1.210(9) . ?
O9 C8 1.246(9) . ?
O10 C8 1.238(8) . ?
N17 H17A 0.9100 . ?
N17 H17B 0.9100 . ?
N17 C16 1.508(8) . ?
N17 C12 1.534(9) . ?
C2 H2 0.9500 . ?
C2 C1 1.396(9) . ?
C2 C3 1.398(10) . ?
C16 C15 1.520(9) . ?
C16 C21 1.537(11) . ?
C16 C19 1.526(9) . ?
C1 C7 1.495(9) . ?
C1 C6 1.378(10) . ?
C7 C8 1.560(10) . ?
C12 C18 1.511(9) . ?
C12 C20 1.546(11) . ?
C12 C13 1.510(10) . ?
C6 H6 0.9500 . ?
C6 C5 1.391(10) . ?
C15 H15A 0.9900 . ?
C15 H15B 0.9900 . ?
C15 C14 1.567(12) . ?
C5 H5 0.9500 . ?
C5 C4 1.387(11) . ?
C3 H3 0.9500 . ?
C3 C4 1.379(11) . ?
C4 H4 0.9500 . ?
C21 H21A 0.9800 . ?
C21 H21B 0.9800 . ?
C21 H21C 0.9800 . ?
C18 H18A 0.9800 . ?
C18 H18B 0.9800 . ?
C18 H18C 0.9800 . ?
C20 H20A 0.9800 . ?
C20 H20B 0.9800 . ?
C20 H20C 0.9800 . ?
C13 H13A 0.9900 . ?
C13 H13B 0.9900 . ?
C13 C14 1.565(13) . ?
C19 H19A 0.9800 . ?
C19 H19B 0.9800 . ?
C19 H19C 0.9800 . ?
C14 H14A 0.9900 . ?
C14 H14B 0.9900 . ?

loop_
_geom_torsion_atom_site_label_1
_geom_torsion_atom_site_label_2
_geom_torsion_atom_site_label_3
_geom_torsion_atom_site_label_4
_geom_torsion
_geom_torsion_site_symmetry_1
_geom_torsion_site_symmetry_2
_geom_torsion_site_symmetry_3
_geom_torsion_site_symmetry_4
_geom_torsion_publ_flag
O11 C7 C8 O9 91.9(8) . . . . ?
O11 C7 C8 O10 -86.0(8) . . . . ?
N17 C16 C15 C14 -52.2(7) . . . . ?
N17 C12 C13 C14 53.0(8) . . . . ?
C2 C1 C7 O11 3.7(9) . . . . ?
C2 C1 C7 C8 179.8(5) . . . . ?
C2 C1 C6 C5 -0.5(9) . . . . ?
C2 C3 C4 C5 -1.4(10) . . . . ?
C16 N17 C12 C18 -171.1(5) . . . . ?
C16 N17 C12 C20 71.0(8) . . . . ?
C16 N17 C12 C13 -50.9(8) . . . . ?
C16 C15 C14 C13 59.0(9) . . . . ?
C1 C2 C3 C4 0.1(9) . . . . ?
C1 C7 C8 O9 -84.4(7) . . . . ?
C1 C7 C8 O10 97.7(7) . . . . ?
C1 C6 C5 C4 -0.7(9) . . . . ?
C7 C1 C6 C5 179.6(6) . . . . ?
C12 N17 C16 C15 51.2(8) . . . . ?
C12 N17 C16 C21 169.1(6) . . . . ?
C12 N17 C16 C19 -75.6(8) . . . . ?
C12 C13 C14 C15 -60.7(9) . . . . ?
C6 C1 C7 O11 -176.4(6) . . . . ?
C6 C1 C7 C8 -0.3(9) . . . . ?
C6 C5 C4 C3 1.7(10) . . . . ?
C3 C2 C1 C7 -179.3(6) . . . . ?
C3 C2 C1 C6 0.8(9) . . . . ?
C21 C16 C15 C14 -166.7(6) . . . . ?
C18 C12 C13 C14 168.2(7) . . . . ?
C20 C12 C13 C14 -67.1(9) . . . . ?
C19 C16 C15 C14 73.4(8) . . . . ?
